data_2023254
loop_
_publ_author_name
'N\"ather, Christian'
'Jess, Inke'

_publ_section_title
;
 Synthesis and crystal structure of poly[ethanol(\m-4-methylpyridine
 N-oxide)di-\m-thiocyanato-cobalt(II)]
;
_journal_coeditor_code PK2710
_journal_issue 10
_journal_name_full 'Acta Crystallographica Section E Crystallographic Communications'
_journal_paper_doi 10.1107/S2056989024009058
_journal_volume 80
_journal_year 2024
_chemical_formula_iupac '[Co (N C S)2 (C6 H7 N1 O1) (C2 H6 O1)]'
_chemical_formula_moiety 'C10 H13 Co N3 O2 S2'
_chemical_formula_sum 'C10 H13 Co N3 O2 S2'
_chemical_formula_weight 330.28
_chemical_name_systematic
;
Poly[ethanol(\m-4-methylpyridine <i>N</i>-oxide)di-\m-thiocyanato-cobalt(II)]
;
_space_group_crystal_system monoclinic
_space_group_IT_number 14
_space_group_name_Hall '-P 2ybc'
_space_group_name_H-M_alt 'P 1 21/c 1'
_atom_sites_solution_hydrogens mixed
_atom_sites_solution_primary dual
_audit_creation_method
;
Olex2 1.3-ac4
(compiled 2020.11.27 svn.r5f609507 for Rigaku Oxford Diffraction, GUI svn.r6214)
;
_cell_angle_alpha 90
_cell_angle_beta 107.5929(7)
_cell_angle_gamma 90
_cell_formula_units_Z 4
_cell_length_a 11.67627(7)
_cell_length_b 11.61861(6)
_cell_length_c 10.60662(7)
_cell_measurement_reflns_used 19460
_cell_measurement_temperature 99.99(10)
_cell_measurement_theta_max 79.8650
_cell_measurement_theta_min 3.9680
_cell_volume 1371.615(15)
_computing_cell_refinement
;
CrysAlisPro (Rigaku OD, 2023)
;
_computing_data_collection
;
CrysAlisPro (Rigaku OD, 2023)
;
_computing_data_reduction
;
CrysAlisPro (Rigaku OD, 2023)
;
_computing_molecular_graphics
;
DIAMOND (Brandenburg, 1999) and XP in SHELXTL-PC (Sheldrick,
2008)
;
_computing_publication_material
;
Publcif (Westrip, 2010)
;
_computing_structure_refinement
;
<i>SHELXL2016/6</i> (Sheldrick, 2015b)
;
_computing_structure_solution
;
<i>SHELXT2014/5</i> (Sheldrick, 2015a)
;
_diffrn_ambient_temperature 99.99(10)
_diffrn_detector 'Hybrid Pixel Array Detector'
_diffrn_detector_area_resol_mean 10.0000
_diffrn_measured_fraction_theta_full 0.997
_diffrn_measured_fraction_theta_max 0.981
_diffrn_measurement_device 'four-circle diffractometer'
_diffrn_measurement_device_type 'XtaLAB Synergy, Dualflex, HyPix'
_diffrn_measurement_method '\w scans'
_diffrn_radiation_monochromator mirror
_diffrn_radiation_probe x-ray
_diffrn_radiation_type 'Cu K\a'
_diffrn_radiation_wavelength 1.54184
_diffrn_reflns_av_R_equivalents 0.0219
_diffrn_reflns_av_unetI/netI 0.0096
_diffrn_reflns_limit_h_max 13
_diffrn_reflns_limit_h_min -14
_diffrn_reflns_limit_k_max 14
_diffrn_reflns_limit_k_min -14
_diffrn_reflns_limit_l_max 13
_diffrn_reflns_limit_l_min -11
_diffrn_reflns_number 23514
_diffrn_reflns_theta_full 67.684
_diffrn_reflns_theta_max 80.345
_diffrn_reflns_theta_min 3.972
_diffrn_source 'micro-focus sealed X-ray tube'
_exptl_absorpt_coefficient_mu 12.649
_exptl_absorpt_correction_T_max 1.00000
_exptl_absorpt_correction_T_min 0.45281
_exptl_absorpt_correction_type multi-scan
_exptl_absorpt_process_details
;
(CrysAlisPro; Rigaku OD, 2023)
;
_exptl_crystal_colour pink
_exptl_crystal_density_diffrn 1.599
_exptl_crystal_description block
_exptl_crystal_F_000 676
_exptl_crystal_size_max 0.15
_exptl_crystal_size_mid 0.12
_exptl_crystal_size_min 0.10
_exptl_crystal_size_rad 0.079
_refine_diff_density_max 0.349
_refine_diff_density_min -0.292
_refine_ls_extinction_coef 0.00084(11)
_refine_ls_extinction_expression Fc^*^=kFc[1+0.001xFc^2^\l^3^/sin(2\q)]^-1/4^
_refine_ls_extinction_method
;
<i>SHELXL2016/6</i> (Sheldrick, 2015b)
;
_refine_ls_goodness_of_fit_ref 1.051
_refine_ls_hydrogen_treatment mixed
_refine_ls_matrix_type full
_refine_ls_number_parameters 170
_refine_ls_number_reflns 2937
_refine_ls_number_restraints 1
_refine_ls_restrained_S_all 1.051
_refine_ls_R_factor_all 0.0223
_refine_ls_R_factor_gt 0.0221
_refine_ls_shift/su_max 0.001
_refine_ls_shift/su_mean 0.000
_refine_ls_structure_factor_coef Fsqd
_refine_ls_weighting_details 'w=1/[\s^2^(Fo^2^)+(0.0303P)^2^+0.9886P] where P=(Fo^2^+2Fc^2^)/3'
_refine_ls_weighting_scheme calc
_refine_ls_wR_factor_gt 0.0581
_refine_ls_wR_factor_ref 0.0582
_reflns_number_gt 2909
_reflns_number_total 2937
_reflns_threshold_expression 'I > 2\s(I)'
_cod_data_source_file pk2710.cif
_cod_data_source_block I
_cod_database_code 2023254
_shelx_space_group_comment
;
The symmetry employed for this shelxl refinement is uniquely defined
by the following loop, which should always be used as a source of
symmetry information in preference to the above space-group names.
They are only intended as comments.
;

loop_
_space_group_symop_operation_xyz
'x, y, z'
'-x, y+1/2, -z+1/2'
'-x, -y, -z'
'x, -y-1/2, z-1/2'

loop_
_atom_site_type_symbol
_atom_site_label
_atom_site_fract_x
_atom_site_fract_y
_atom_site_fract_z
_atom_site_U_iso_or_equiv
_atom_site_adp_type
_atom_site_calc_flag
_atom_site_occupancy
_atom_site_disorder_assembly
_atom_site_disorder_group
Co Co1 0.56402(2) 0.37657(2) 0.58362(2) 0.01116(8) Uani d 1 . .
N N1 0.70562(11) 0.28747(11) 0.55557(12) 0.0163(3) Uani d 1 . .
C C1 0.77833(13) 0.25258(12) 0.51159(14) 0.0156(3) Uani d 1 . .
S S1 0.88296(3) 0.20182(3) 0.45220(4) 0.02192(10) Uani d 1 . .
N N2 0.51802(11) 0.31162(11) 0.74214(12) 0.0155(2) Uani d 1 . .
C C2 0.47782(13) 0.29336(12) 0.82748(14) 0.0143(3) Uani d 1 . .
S S2 0.41839(3) 0.26862(3) 0.94760(3) 0.01787(9) Uani d 1 . .
O O11 0.56699(9) 0.48910(9) 0.43004(10) 0.0133(2) Uani d 1 . .
N N11 0.66546(11) 0.50302(10) 0.38914(12) 0.0123(2) Uani d 1 . .
C C11 0.76069(13) 0.56068(13) 0.46681(14) 0.0164(3) Uani d 1 . .
H H11 0.759449 0.589098 0.550371 0.020 Uiso calc 1 . .
C C12 0.86013(13) 0.57840(13) 0.42474(15) 0.0179(3) Uani d 1 . .
H H12 0.927076 0.619664 0.479306 0.021 Uiso calc 1 . .
C C13 0.86310(13) 0.53621(13) 0.30276(15) 0.0175(3) Uani d 1 . .
C C14 0.76325(14) 0.47485(13) 0.22755(15) 0.0182(3) Uani d 1 . .
H H14 0.762990 0.443743 0.144637 0.022 Uiso calc 1 . .
C C15 0.66507(13) 0.45867(13) 0.27160(14) 0.0164(3) Uani d 1 . .
H H15 0.597523 0.416577 0.219592 0.020 Uiso calc 1 . .
C C16 0.96938(15) 0.55720(18) 0.25409(17) 0.0289(4) Uani d 1 . .
H H16A 0.984966 0.488350 0.208476 0.043 Uiso calc 1 . .
H H16B 1.040050 0.574519 0.329344 0.043 Uiso calc 1 . .
H H16C 0.952495 0.622453 0.192663 0.043 Uiso calc 1 . .
O O21 0.70560(9) 0.46801(9) 0.72670(10) 0.0153(2) Uani d 1 . .
H H21 0.7507(19) 0.4167(18) 0.764(2) 0.036(6) Uiso d 1 . .
C C21 0.68639(13) 0.54339(13) 0.82663(15) 0.0173(3) Uani d 1 . .
H H21A 0.671358 0.496901 0.898243 0.021 Uiso calc 1 . .
H H21B 0.614811 0.591950 0.787326 0.021 Uiso calc 1 . .
C C22 0.79487(16) 0.61910(14) 0.88314(18) 0.0248(4) Uani d 1 . .
H H22A 0.808629 0.666175 0.812428 0.037 Uiso calc 1 . .
H H22B 0.865522 0.570888 0.922494 0.037 Uiso calc 1 . .
H H22C 0.780882 0.669390 0.951198 0.037 Uiso calc 1 . .

loop_
_atom_site_aniso_label
_atom_site_aniso_U_11
_atom_site_aniso_U_22
_atom_site_aniso_U_33
_atom_site_aniso_U_12
_atom_site_aniso_U_13
_atom_site_aniso_U_23
Co1 0.01275(12) 0.01291(13) 0.00940(12) 0.00043(8) 0.00570(9) 0.00058(8)
N1 0.0177(6) 0.0179(6) 0.0145(6) 0.0026(5) 0.0067(5) 0.0004(5)
C1 0.0164(7) 0.0152(7) 0.0144(6) -0.0010(5) 0.0033(5) -0.0004(5)
S1 0.01501(17) 0.0262(2) 0.0272(2) -0.00084(14) 0.01044(14) -0.00874(15)
N2 0.0178(6) 0.0167(6) 0.0136(6) 0.0006(5) 0.0070(5) 0.0013(5)
C2 0.0151(6) 0.0137(6) 0.0135(6) 0.0023(5) 0.0033(5) 0.0004(5)
S2 0.02135(18) 0.02055(18) 0.01625(17) 0.00594(13) 0.01250(14) 0.00563(13)
O11 0.0125(5) 0.0164(5) 0.0145(5) 0.0014(4) 0.0092(4) 0.0033(4)
N11 0.0127(5) 0.0132(5) 0.0130(5) 0.0007(4) 0.0067(4) 0.0018(4)
C11 0.0170(7) 0.0187(7) 0.0139(6) 0.0007(6) 0.0051(5) -0.0004(5)
C12 0.0149(7) 0.0213(7) 0.0181(7) -0.0022(6) 0.0060(5) -0.0009(6)
C13 0.0162(7) 0.0206(7) 0.0181(7) 0.0010(6) 0.0087(6) 0.0031(6)
C14 0.0206(7) 0.0212(7) 0.0152(7) 0.0013(6) 0.0092(6) -0.0008(6)
C15 0.0183(7) 0.0173(7) 0.0145(6) -0.0017(6) 0.0063(5) -0.0021(5)
C16 0.0216(8) 0.0459(11) 0.0242(8) -0.0054(7) 0.0143(7) -0.0012(7)
O21 0.0154(5) 0.0180(5) 0.0130(5) 0.0007(4) 0.0052(4) -0.0017(4)
C21 0.0169(7) 0.0196(7) 0.0165(7) 0.0011(6) 0.0067(6) -0.0039(6)
C22 0.0225(8) 0.0266(9) 0.0263(8) -0.0042(6) 0.0088(7) -0.0098(6)

loop_
_atom_type_symbol
_atom_type_description
_atom_type_scat_dispersion_real
_atom_type_scat_dispersion_imag
_atom_type_scat_source
C C 0.0181 0.0091 'International Tables Vol C Tables 4.2.6.8 and 6.1.1.4'
H H 0.0000 0.0000 'International Tables Vol C Tables 4.2.6.8 and 6.1.1.4'
Co Co -2.3653 3.6143 'International Tables Vol C Tables 4.2.6.8 and 6.1.1.4'
N N 0.0311 0.0180 'International Tables Vol C Tables 4.2.6.8 and 6.1.1.4'
O O 0.0492 0.0322 'International Tables Vol C Tables 4.2.6.8 and 6.1.1.4'
S S 0.3331 0.5567 'International Tables Vol C Tables 4.2.6.8 and 6.1.1.4'

loop_
_geom_angle_atom_site_label_1
_geom_angle_atom_site_label_2
_geom_angle_atom_site_label_3
_geom_angle_site_symmetry_1
_geom_angle_site_symmetry_3
_geom_angle
_geom_angle_publ_flag
N1 Co1 N2 . . 110.80(5) y
N1 Co1 S2 . 4_565 90.75(4) y
N1 Co1 O11 . 3_666 160.49(5) y
N1 Co1 O11 . . 89.92(4) y
N1 Co1 O21 . . 82.55(5) y
N2 Co1 S2 . 4_565 85.67(4) y
N2 Co1 O11 . 3_666 88.01(4) y
N2 Co1 O11 . . 158.96(5) y
N2 Co1 O21 . . 86.53(5) y
O11 Co1 S2 . 4_565 98.02(3) y
O11 Co1 S2 3_666 4_565 95.96(3) y
O11 Co1 O11 . 3_666 71.03(4) y
O11 Co1 O21 . . 92.89(4) y
O21 Co1 S2 . 4_565 167.20(3) y
O21 Co1 O11 . 3_666 93.90(4) y
C1 N1 Co1 . . 163.29(12) ?
N1 C1 S1 . . 178.79(14) ?
C2 N2 Co1 . . 166.81(12) ?
N2 C2 S2 . . 178.99(14) ?
C2 S2 Co1 . 4_566 100.98(5) ?
Co1 O11 Co1 . 3_666 108.96(4) ?
N11 O11 Co1 . . 122.53(8) ?
N11 O11 Co1 . 3_666 122.99(8) ?
C11 N11 O11 . . 119.16(12) ?
C11 N11 C15 . . 121.87(12) ?
C15 N11 O11 . . 118.97(12) ?
N11 C11 H11 . . 120.1 ?
N11 C11 C12 . . 119.79(13) ?
C12 C11 H11 . . 120.1 ?
C11 C12 H12 . . 119.8 ?
C11 C12 C13 . . 120.49(14) ?
C13 C12 H12 . . 119.8 ?
C12 C13 C16 . . 121.15(14) ?
C14 C13 C12 . . 117.39(14) ?
C14 C13 C16 . . 121.46(14) ?
C13 C14 H14 . . 119.5 ?
C15 C14 C13 . . 120.97(14) ?
C15 C14 H14 . . 119.5 ?
N11 C15 C14 . . 119.46(14) ?
N11 C15 H15 . . 120.3 ?
C14 C15 H15 . . 120.3 ?
C13 C16 H16A . . 109.5 ?
C13 C16 H16B . . 109.5 ?
C13 C16 H16C . . 109.5 ?
H16A C16 H16B . . 109.5 ?
H16A C16 H16C . . 109.5 ?
H16B C16 H16C . . 109.5 ?
Co1 O21 H21 . . 103.2(17) ?
C21 O21 Co1 . . 124.02(9) ?
C21 O21 H21 . . 107.9(17) ?
O21 C21 H21A . . 109.6 ?
O21 C21 H21B . . 109.6 ?
O21 C21 C22 . . 110.31(12) ?
H21A C21 H21B . . 108.1 ?
C22 C21 H21A . . 109.6 ?
C22 C21 H21B . . 109.6 ?
C21 C22 H22A . . 109.5 ?
C21 C22 H22B . . 109.5 ?
C21 C22 H22C . . 109.5 ?
H22A C22 H22B . . 109.5 ?
H22A C22 H22C . . 109.5 ?
H22B C22 H22C . . 109.5 ?

loop_
_geom_bond_atom_site_label_1
_geom_bond_atom_site_label_2
_geom_bond_site_symmetry_2
_geom_bond_distance
_geom_bond_publ_flag
Co1 N1 . 2.0472(13) y
Co1 N2 . 2.0569(12) y
Co1 S2 4_565 2.5171(4) y
Co1 O11 . 2.0971(10) y
Co1 O11 3_666 2.1594(10) y
Co1 O21 . 2.1559(10) y
N1 C1 . 1.158(2) ?
C1 S1 . 1.6438(15) ?
N2 C2 . 1.158(2) ?
C2 S2 . 1.6498(15) ?
O11 N11 . 1.3557(15) ?
N11 C11 . 1.3454(19) ?
N11 C15 . 1.3477(18) ?
C11 H11 . 0.9500 ?
C11 C12 . 1.379(2) ?
C12 H12 . 0.9500 ?
C12 C13 . 1.394(2) ?
C13 C14 . 1.393(2) ?
C13 C16 . 1.501(2) ?
C14 H14 . 0.9500 ?
C14 C15 . 1.375(2) ?
C15 H15 . 0.9500 ?
C16 H16A . 0.9800 ?
C16 H16B . 0.9800 ?
C16 H16C . 0.9800 ?
O21 H21 . 0.815(16) ?
O21 C21 . 1.4437(17) ?
C21 H21A . 0.9900 ?
C21 H21B . 0.9900 ?
C21 C22 . 1.509(2) ?
C22 H22A . 0.9800 ?
C22 H22B . 0.9800 ?
C22 H22C . 0.9800 ?

loop_
_geom_hbond_atom_site_label_D
_geom_hbond_atom_site_label_H
_geom_hbond_atom_site_label_A
_geom_hbond_site_symmetry_A
_geom_hbond_distance_DH
_geom_hbond_distance_HA
_geom_hbond_distance_DA
_geom_hbond_angle_DHA
C11 H11 S2 2_656 0.95 2.95 3.4900(15) 117.5
C11 H11 O21 . 0.95 2.57 3.2004(18) 124.4
C12 H12 S1 3_766 0.95 2.96 3.8544(16) 156.9
O21 H21 S1 4_566 0.815(16) 2.529(17) 3.3028(11) 159(2)
C22 H22C S2 3_667 0.98 2.93 3.7185(18) 138.0
